data_2241201
loop_
_publ_author_name
'Chase, Daniel T.'
'Zakharov, Lev N.'
'Haley, Michael M.'

_publ_section_title
;
 Crystal structures of two unusual, high oxidation state, 16-electron
 iridabenzenes
;
_journal_issue 11
_journal_name_full 'Acta Crystallographica Section E'
_journal_page_first 1315
_journal_page_last 1318
_journal_paper_doi 10.1107/S2056989015018952
_journal_volume 71
_journal_year 2015
_chemical_formula_iupac '[Ir (C17 H13) I2 (C18 H15 P)]'
_chemical_formula_moiety 'C35 H28 I2 Ir P'
_chemical_formula_sum 'C35 H28 I2 Ir P'
_chemical_formula_weight 925.54
_chemical_name_systematic (1,2-Diphenylpenta-1,3-dien-1-yl-5-ylidene)diiodido(triphenylphosphane)iridium(III)
_space_group_crystal_system monoclinic
_space_group_IT_number 14
_space_group_name_Hall '-P 2ybc'
_space_group_name_H-M_alt 'P 1 21/c 1'
_symmetry_space_group_name_Hall '-P 2ybc'
_symmetry_space_group_name_H-M 'P 1 21/c 1'
_atom_sites_solution_hydrogens geom
_audit_creation_method SHELXL-2013
_cell_angle_alpha 90
_cell_angle_beta 93.331(3)
_cell_angle_gamma 90
_cell_formula_units_Z 4
_cell_length_a 10.5973(14)
_cell_length_b 11.9431(16)
_cell_length_c 24.457(3)
_cell_measurement_reflns_used 1109
_cell_measurement_temperature 173(2)
_cell_measurement_theta_max 15.63
_cell_measurement_theta_min 2.39
_cell_volume 3090.2(7)
_computing_cell_refinement
;
SAINT (Bruker, 2008)
;
_computing_data_collection
;
APEX2 (Bruker, 2008)
;
_computing_data_reduction
;
SAINT (Bruker, 2008)
;
_computing_molecular_graphics
;
SHELXTL (Sheldrick, 2008)
;
_computing_publication_material
;
SHELXTL (Sheldrick, 2008)
;
_computing_structure_refinement
;
SHELXL-2013 (Sheldrick, 2015)
;
_computing_structure_solution
;
SHELXTL (Sheldrick, 2008)
;
_diffrn_ambient_temperature 173(2)
_diffrn_measured_fraction_theta_full 0.972
_diffrn_measured_fraction_theta_max 1.000
_diffrn_measurement_device_type 'Bruker APEX CCD'
_diffrn_measurement_method 'phi and omega scans'
_diffrn_radiation_type MoK\a
_diffrn_radiation_wavelength 0.71073
_diffrn_reflns_av_R_equivalents 0.1318
_diffrn_reflns_limit_h_max 12
_diffrn_reflns_limit_h_min -12
_diffrn_reflns_limit_k_max 14
_diffrn_reflns_limit_k_min -14
_diffrn_reflns_limit_l_max 29
_diffrn_reflns_limit_l_min -29
_diffrn_reflns_number 29241
_diffrn_reflns_theta_full 25.242
_diffrn_reflns_theta_max 25.000
_diffrn_reflns_theta_min 1.668
_exptl_absorpt_coefficient_mu 6.393
_exptl_absorpt_correction_T_max 1.000000
_exptl_absorpt_correction_T_min 0.843917
_exptl_absorpt_correction_type multi-scan
_exptl_absorpt_process_details
;
(<i>SADABS</i>; Bruker, 2008)
;
_exptl_crystal_colour dark-blue
_exptl_crystal_density_diffrn 1.989
_exptl_crystal_description cut-block
_exptl_crystal_F_000 1744
_exptl_crystal_size_max 0.070
_exptl_crystal_size_mid 0.060
_exptl_crystal_size_min 0.050
_refine_diff_density_max 1.161
_refine_diff_density_min -1.147
_refine_ls_extinction_method none
_refine_ls_goodness_of_fit_ref 1.004
_refine_ls_hydrogen_treatment constr
_refine_ls_matrix_type full
_refine_ls_number_parameters 352
_refine_ls_number_reflns 5435
_refine_ls_number_restraints 0
_refine_ls_restrained_S_all 1.004
_refine_ls_R_factor_all 0.1073
_refine_ls_R_factor_gt 0.0557
_refine_ls_shift/su_max 0.000
_refine_ls_shift/su_mean 0.000
_refine_ls_structure_factor_coef Fsqd
_refine_ls_weighting_details 'w=1/[\s^2^(Fo^2^)+(0.0386P)^2^] where P=(Fo^2^+2Fc^2^)/3'
_refine_ls_weighting_scheme calc
_refine_ls_wR_factor_gt 0.0945
_refine_ls_wR_factor_ref 0.1145
_reflns_number_gt 3440
_reflns_number_total 5435
_reflns_threshold_expression 'I > 2\s(I)'
_cod_data_source_file wm5215sup1.cif
_cod_data_source_block II
_cod_original_cell_volume 3090.1(7)
_cod_database_code 2241201
_shelx_space_group_comment
;
The symmetry employed for this shelxl refinement is uniquely defined
by the following loop, which should always be used as a source of
symmetry information in preference to the above space-group names.
They are only intended as comments.
;
_shelx_estimated_absorpt_t_min 0.663
_shelx_estimated_absorpt_t_max 0.740
_shelxl_version_number .2013

loop_
_space_group_symop_operation_xyz
'x, y, z'
'-x, y+1/2, -z+1/2'
'-x, -y, -z'
'x, -y-1/2, z-1/2'

loop_
_atom_site_type_symbol
_atom_site_label
_atom_site_fract_x
_atom_site_fract_y
_atom_site_fract_z
_atom_site_U_iso_or_equiv
_atom_site_adp_type
_atom_site_calc_flag
_atom_site_occupancy
Ir Ir1 -0.40123(5) -0.36174(4) 0.34947(2) 0.03406(16) Uani d 1
I I1 -0.28307(8) -0.56344(7) 0.36052(3) 0.0458(3) Uani d 1
I I2 -0.61957(8) -0.47400(8) 0.32615(4) 0.0570(3) Uani d 1
P P1 -0.2104(3) -0.2721(3) 0.37148(13) 0.0336(8) Uani d 1
C C11 -0.4688(10) -0.1454(11) 0.4604(5) 0.041(3) Uani d 1
H H11A -0.4502 -0.0779 0.4419 0.050 Uiso calc 1
C C1 -0.5134(10) -0.2398(10) 0.3700(5) 0.033(3) Uani d 1
C C10 -0.4524(11) -0.1491(10) 0.5169(5) 0.041(3) Uani d 1
H H10A -0.4200 -0.0858 0.5366 0.049 Uiso calc 1
C C30 -0.2297(10) -0.1210(9) 0.3839(5) 0.029(3) Uani d 1
C C34 -0.3021(11) 0.0577(10) 0.3495(6) 0.044(4) Uani d 1
H H34A -0.3430 0.1017 0.3213 0.053 Uiso calc 1
C C6 -0.5110(11) -0.2361(10) 0.4302(5) 0.034(3) Uani d 1
C C35 -0.2876(11) -0.0583(10) 0.3421(5) 0.041(3) Uani d 1
H H35A -0.3171 -0.0931 0.3088 0.049 Uiso calc 1
C C18 -0.0961(10) -0.2767(10) 0.3184(5) 0.033(3) Uani d 1
C C2 -0.5829(10) -0.1661(10) 0.3362(5) 0.034(3) Uani d 1
C C8 -0.5280(12) -0.3357(11) 0.5153(5) 0.045(4) Uani d 1
H H8A -0.5506 -0.4013 0.5345 0.055 Uiso calc 1
C C7 -0.5417(10) -0.3354(10) 0.4595(5) 0.040(3) Uani d 1
H H7A -0.5713 -0.4003 0.4403 0.048 Uiso calc 1
C C3 -0.5726(11) -0.1673(10) 0.2803(5) 0.042(3) Uani d 1
H H3A -0.6288 -0.1204 0.2591 0.050 Uiso calc 1
C C4 -0.4867(12) -0.2312(12) 0.2520(5) 0.048(4) Uani d 1
H H4A -0.4892 -0.2256 0.2132 0.058 Uiso calc 1
C C12 -0.6710(11) -0.0827(11) 0.3586(5) 0.037(3) Uani d 1
C C24 -0.1286(11) -0.3182(9) 0.4345(5) 0.035(3) Uani d 1
C C29 -0.1961(12) -0.3438(10) 0.4792(5) 0.045(3) Uani d 1
H H29A -0.2858 -0.3450 0.4751 0.054 Uiso calc 1
C C32 -0.1985(11) 0.0448(10) 0.4383(6) 0.043(3) Uani d 1
H H32A -0.1688 0.0794 0.4716 0.051 Uiso calc 1
C C33 -0.2572(12) 0.1074(11) 0.3972(6) 0.050(4) Uani d 1
H H33A -0.2668 0.1859 0.4019 0.060 Uiso calc 1
C C9 -0.4831(12) -0.2454(13) 0.5447(5) 0.055(4) Uani d 1
H H9A -0.4731 -0.2485 0.5836 0.066 Uiso calc 1
C C31 -0.1832(11) -0.0687(10) 0.4310(5) 0.040(3) Uani d 1
H H31A -0.1397 -0.1115 0.4590 0.048 Uiso calc 1
C C13 -0.7630(12) -0.1105(11) 0.3941(5) 0.047(4) Uani d 1
H H13A -0.7677 -0.1851 0.4074 0.057 Uiso calc 1
C C5 -0.4000(11) -0.3009(10) 0.2771(5) 0.043(3) Uani d 1
H H5A -0.3308 -0.3219 0.2564 0.051 Uiso calc 1
C C27 -0.0060(15) -0.3660(11) 0.5353(7) 0.065(5) Uani d 1
H H27A 0.0361 -0.3795 0.5700 0.078 Uiso calc 1
C C17 -0.6678(13) 0.0281(11) 0.3407(5) 0.052(4) Uani d 1
H H17A -0.6064 0.0505 0.3161 0.062 Uiso calc 1
C C25 0.0029(12) -0.3220(10) 0.4405(6) 0.054(4) Uani d 1
H H25A 0.0513 -0.3090 0.4096 0.064 Uiso calc 1
C C28 -0.1381(15) -0.3680(12) 0.5297(5) 0.061(4) Uani d 1
H H28A -0.1867 -0.3857 0.5600 0.073 Uiso calc 1
C C19 -0.0389(15) -0.1850(13) 0.3015(7) 0.085(6) Uani d 1
H H19A -0.0582 -0.1153 0.3178 0.102 Uiso calc 1
C C26 0.0632(14) -0.3444(12) 0.4903(7) 0.068(5) Uani d 1
H H26A 0.1529 -0.3451 0.4940 0.082 Uiso calc 1
C C14 -0.8483(12) -0.0316(14) 0.4106(6) 0.064(5) Uani d 1
H H14A -0.9106 -0.0532 0.4349 0.077 Uiso calc 1
C C21 0.0780(14) -0.2803(14) 0.2371(7) 0.072(5) Uani d 1
H H21A 0.1339 -0.2816 0.2081 0.087 Uiso calc 1
C C15 -0.8452(14) 0.0770(14) 0.3927(6) 0.061(4) Uani d 1
H H15A -0.9050 0.1305 0.4038 0.073 Uiso calc 1
C C16 -0.7538(15) 0.1058(13) 0.3586(6) 0.066(4) Uani d 1
H H16A -0.7486 0.1813 0.3466 0.079 Uiso calc 1
C C20 0.0480(19) -0.1864(14) 0.2609(7) 0.120(9) Uani d 1
H H20A 0.0862 -0.1183 0.2504 0.144 Uiso calc 1
C C23 -0.0627(17) -0.3737(13) 0.2939(8) 0.118(8) Uani d 1
H H23A -0.1018 -0.4418 0.3037 0.142 Uiso calc 1
C C22 0.0258(17) -0.3751(14) 0.2555(9) 0.123(9) Uani d 1
H H22A 0.0515 -0.4451 0.2414 0.148 Uiso calc 1

loop_
_atom_site_aniso_label
_atom_site_aniso_U_11
_atom_site_aniso_U_22
_atom_site_aniso_U_33
_atom_site_aniso_U_12
_atom_site_aniso_U_13
_atom_site_aniso_U_23
Ir1 0.0342(3) 0.0343(3) 0.0334(3) -0.0003(3) -0.0009(2) 0.0000(3)
I1 0.0508(6) 0.0394(5) 0.0467(6) 0.0009(4) -0.0024(4) 0.0016(4)
I2 0.0433(6) 0.0551(6) 0.0717(7) -0.0108(5) -0.0057(5) -0.0114(5)
P1 0.0322(19) 0.0320(19) 0.0368(19) 0.0022(15) 0.0017(15) 0.0011(16)
C11 0.028(7) 0.057(9) 0.040(8) 0.013(7) 0.015(6) 0.008(7)
C1 0.023(6) 0.041(8) 0.031(7) -0.003(6) -0.013(5) 0.001(6)
C10 0.053(8) 0.034(8) 0.036(8) 0.017(7) 0.008(6) 0.005(7)
C30 0.020(6) 0.030(7) 0.038(7) 0.001(5) 0.003(5) 0.004(6)
C34 0.041(8) 0.038(8) 0.056(9) 0.014(7) 0.028(7) 0.013(7)
C6 0.036(7) 0.034(8) 0.034(7) -0.003(6) 0.008(6) 0.014(6)
C35 0.046(8) 0.041(8) 0.036(8) -0.003(7) -0.002(6) 0.003(6)
C18 0.027(7) 0.033(7) 0.041(8) -0.004(6) 0.004(6) -0.006(6)
C2 0.030(7) 0.037(8) 0.033(7) -0.010(6) -0.003(6) -0.005(6)
C8 0.052(9) 0.039(9) 0.047(9) 0.019(7) 0.013(7) 0.022(7)
C7 0.031(7) 0.046(9) 0.044(8) 0.009(6) 0.003(6) -0.006(7)
C3 0.045(8) 0.040(8) 0.038(8) 0.009(6) -0.008(7) 0.004(6)
C4 0.049(9) 0.079(11) 0.016(7) -0.004(8) 0.002(6) 0.007(7)
C12 0.039(8) 0.045(8) 0.027(7) 0.013(7) -0.005(6) 0.005(6)
C24 0.040(8) 0.019(6) 0.044(8) 0.014(6) -0.015(6) -0.002(6)
C29 0.045(8) 0.042(9) 0.049(9) 0.006(7) -0.002(7) 0.002(7)
C32 0.043(8) 0.032(8) 0.054(9) 0.001(6) 0.006(7) -0.007(7)
C33 0.059(10) 0.034(8) 0.061(10) 0.001(7) 0.033(8) -0.003(8)
C9 0.053(9) 0.079(12) 0.035(8) 0.011(9) 0.012(7) -0.005(9)
C31 0.037(8) 0.040(8) 0.045(8) 0.005(6) 0.004(6) -0.005(7)
C13 0.047(8) 0.049(9) 0.046(9) 0.003(7) 0.003(7) 0.007(7)
C5 0.040(8) 0.053(9) 0.035(8) 0.003(7) -0.004(6) -0.011(7)
C27 0.078(12) 0.042(9) 0.071(12) 0.013(9) -0.042(10) 0.001(9)
C17 0.061(10) 0.057(10) 0.037(8) 0.013(8) 0.000(7) 0.016(7)
C25 0.039(8) 0.039(8) 0.080(11) 0.017(7) -0.021(8) 0.008(8)
C28 0.084(12) 0.070(11) 0.027(8) 0.017(9) -0.012(8) -0.007(8)
C19 0.114(14) 0.050(10) 0.099(13) 0.000(10) 0.084(12) 0.005(9)
C26 0.046(9) 0.064(11) 0.091(13) 0.001(8) -0.032(9) 0.003(10)
C14 0.023(8) 0.092(13) 0.077(12) 0.022(9) 0.002(7) 0.016(10)
C21 0.051(10) 0.073(12) 0.095(13) 0.008(9) 0.029(9) -0.003(11)
C15 0.057(10) 0.083(12) 0.043(9) 0.027(9) 0.001(8) -0.012(9)
C16 0.082(12) 0.062(11) 0.053(10) 0.024(9) 0.007(9) 0.012(8)
C20 0.20(2) 0.055(12) 0.123(16) 0.059(13) 0.114(16) 0.036(11)
C23 0.121(15) 0.038(10) 0.21(2) -0.015(10) 0.127(16) -0.031(12)
C22 0.108(16) 0.054(12) 0.22(2) -0.019(11) 0.089(17) -0.064(14)

loop_
_atom_type_symbol
_atom_type_description
_atom_type_scat_dispersion_real
_atom_type_scat_dispersion_imag
_atom_type_scat_source
C C 0.0033 0.0016 'International Tables Vol C Tables 4.2.6.8 and 6.1.1.4'
H H 0.0000 0.0000 'International Tables Vol C Tables 4.2.6.8 and 6.1.1.4'
I I -0.4742 1.8119 'International Tables Vol C Tables 4.2.6.8 and 6.1.1.4'
Ir Ir -1.4442 7.9887 'International Tables Vol C Tables 4.2.6.8 and 6.1.1.4'
P P 0.1023 0.0942 'International Tables Vol C Tables 4.2.6.8 and 6.1.1.4'

loop_
_geom_angle_atom_site_label_1
_geom_angle_atom_site_label_2
_geom_angle_atom_site_label_3
_geom_angle
C5 Ir1 C1 89.5(5)
C5 Ir1 P1 89.2(4)
C1 Ir1 P1 97.5(3)
C5 Ir1 I2 92.6(3)
C1 Ir1 I2 84.2(3)
P1 Ir1 I2 177.54(8)
C5 Ir1 I1 113.6(4)
C1 Ir1 I1 156.0(3)
P1 Ir1 I1 89.75(8)
I2 Ir1 I1 88.01(3)
C18 P1 C30 103.4(5)
C18 P1 C24 106.9(6)
C30 P1 C24 102.1(5)
C18 P1 Ir1 115.2(4)
C30 P1 Ir1 112.7(4)
C24 P1 Ir1 115.1(4)
C10 C11 C6 122.0(12)
C10 C11 H11A 119.0
C6 C11 H11A 119.0
C2 C1 C6 123.6(11)
C2 C1 Ir1 128.7(9)
C6 C1 Ir1 107.6(8)
C11 C10 C9 119.9(13)
C11 C10 H10A 120.0
C9 C10 H10A 120.0
C31 C30 C35 119.7(11)
C31 C30 P1 123.0(9)
C35 C30 P1 117.2(9)
C33 C34 C35 120.1(12)
C33 C34 H34A 120.0
C35 C34 H34A 120.0
C11 C6 C1 123.3(11)
C11 C6 C7 117.5(11)
C1 C6 C7 118.9(11)
C30 C35 C34 119.0(12)
C30 C35 H35A 120.5
C34 C35 H35A 120.5
C19 C18 C23 115.4(12)
C19 C18 P1 122.0(10)
C23 C18 P1 122.6(10)
C3 C2 C1 121.0(11)
C3 C2 C12 117.4(11)
C1 C2 C12 121.7(11)
C7 C8 C9 122.5(12)
C7 C8 H8A 118.7
C9 C8 H8A 118.7
C8 C7 C6 119.2(12)
C8 C7 H7A 120.4
C6 C7 H7A 120.4
C2 C3 C4 126.0(11)
C2 C3 H3A 117.0
C4 C3 H3A 117.0
C5 C4 C3 123.4(11)
C5 C4 H4A 118.3
C3 C4 H4A 118.3
C13 C12 C17 117.1(12)
C13 C12 C2 123.4(12)
C17 C12 C2 119.4(12)
C29 C24 C25 118.3(12)
C29 C24 P1 119.9(9)
C25 C24 P1 121.7(11)
C24 C29 C28 122.2(13)
C24 C29 H29A 118.9
C28 C29 H29A 118.9
C33 C32 C31 119.6(13)
C33 C32 H32A 120.2
C31 C32 H32A 120.2
C32 C33 C34 120.5(12)
C32 C33 H33A 119.7
C34 C33 H33A 119.7
C8 C9 C10 118.8(12)
C8 C9 H9A 120.6
C10 C9 H9A 120.6
C30 C31 C32 121.0(12)
C30 C31 H31A 119.5
C32 C31 H31A 119.5
C14 C13 C12 121.0(13)
C14 C13 H13A 119.5
C12 C13 H13A 119.5
C4 C5 Ir1 127.6(10)
C4 C5 H5A 116.2
Ir1 C5 H5A 116.2
C28 C27 C26 120.0(13)
C28 C27 H27A 120.0
C26 C27 H27A 120.0
C16 C17 C12 120.4(13)
C16 C17 H17A 119.8
C12 C17 H17A 119.8
C26 C25 C24 120.8(14)
C26 C25 H25A 119.6
C24 C25 H25A 119.6
C27 C28 C29 118.5(14)
C27 C28 H28A 120.8
C29 C28 H28A 120.8
C18 C19 C20 123.0(15)
C18 C19 H19A 118.5
C20 C19 H19A 118.5
C25 C26 C27 120.3(14)
C25 C26 H26A 119.9
C27 C26 H26A 119.9
C13 C14 C15 121.6(14)
C13 C14 H14A 119.2
C15 C14 H14A 119.2
C20 C21 C22 117.0(16)
C20 C21 H21A 121.5
C22 C21 H21A 121.5
C14 C15 C16 117.8(14)
C14 C15 H15A 121.1
C16 C15 H15A 121.1
C17 C16 C15 121.9(15)
C17 C16 H16A 119.1
C15 C16 H16A 119.1
C21 C20 C19 121.0(17)
C21 C20 H20A 119.5
C19 C20 H20A 119.5
C18 C23 C22 121.4(14)
C18 C23 H23A 119.3
C22 C23 H23A 119.3
C21 C22 C23 122.1(15)
C21 C22 H22A 119.0
C23 C22 H22A 119.0

loop_
_geom_bond_atom_site_label_1
_geom_bond_atom_site_label_2
_geom_bond_distance
Ir1 C5 1.913(12)
Ir1 C1 1.963(11)
Ir1 P1 2.324(3)
Ir1 I2 2.7061(10)
Ir1 I1 2.7211(10)
P1 C18 1.826(11)
P1 C30 1.843(11)
P1 C24 1.810(11)
C11 C10 1.384(15)
C11 C6 1.370(16)
C11 H11A 0.9500
C1 C2 1.389(15)
C1 C6 1.473(15)
C10 C9 1.384(17)
C10 H10A 0.9500
C30 C31 1.377(15)
C30 C35 1.383(14)
C34 C33 1.370(17)
C34 C35 1.408(15)
C34 H34A 0.9500
C6 C7 1.434(15)
C35 H35A 0.9500
C18 C19 1.330(16)
C18 C23 1.361(17)
C2 C3 1.376(15)
C2 C12 1.493(15)
C8 C7 1.364(16)
C8 C9 1.367(17)
C8 H8A 0.9500
C7 H7A 0.9500
C3 C4 1.402(16)
C3 H3A 0.9500
C4 C5 1.360(15)
C4 H4A 0.9500
C12 C13 1.383(16)
C12 C17 1.394(16)
C24 C29 1.375(16)
C24 C25 1.393(15)
C29 C28 1.378(16)
C29 H29A 0.9500
C32 C33 1.373(16)
C32 C31 1.377(15)
C32 H32A 0.9500
C33 H33A 0.9500
C9 H9A 0.9500
C31 H31A 0.9500
C13 C14 1.381(17)
C13 H13A 0.9500
C5 H5A 0.9500
C27 C28 1.399(19)
C27 C26 1.38(2)
C27 H27A 0.9500
C17 C16 1.389(17)
C17 H17A 0.9500
C25 C26 1.370(17)
C25 H25A 0.9500
C28 H28A 0.9500
C19 C20 1.392(18)
C19 H19A 0.9500
C26 H26A 0.9500
C14 C15 1.370(19)
C14 H14A 0.9500
C21 C20 1.313(19)
C21 C22 1.35(2)
C21 H21A 0.9500
C15 C16 1.358(18)
C15 H15A 0.9500
C16 H16A 0.9500
C20 H20A 0.9500
C23 C22 1.37(2)
C23 H23A 0.9500
C22 H22A 0.9500

loop_
_geom_hbond_atom_site_label_D
_geom_hbond_atom_site_label_H
_geom_hbond_atom_site_label_A
_geom_hbond_distance_DH
_geom_hbond_distance_HA
_geom_hbond_distance_DA
_geom_hbond_angle_DHA
C7 H7A I2 0.95 2.94 3.707(12) 138
C23 H23A I1 0.95 2.84 3.699(17) 152

loop_
_geom_torsion_atom_site_label_1
_geom_torsion_atom_site_label_2
_geom_torsion_atom_site_label_3
_geom_torsion_atom_site_label_4
_geom_torsion
C6 C11 C10 C9 -2.3(18)
C18 P1 C30 C31 -108.7(10)
C24 P1 C30 C31 2.2(11)
Ir1 P1 C30 C31 126.3(9)
C18 P1 C30 C35 67.5(10)
C24 P1 C30 C35 178.4(9)
Ir1 P1 C30 C35 -57.5(9)
C10 C11 C6 C1 -171.6(11)
C10 C11 C6 C7 1.9(17)
C2 C1 C6 C11 -60.9(17)
Ir1 C1 C6 C11 118.0(11)
C2 C1 C6 C7 125.8(12)
Ir1 C1 C6 C7 -55.4(12)
C31 C30 C35 C34 -2.5(17)
P1 C30 C35 C34 -178.8(9)
C33 C34 C35 C30 1.2(18)
C30 P1 C18 C19 6.2(14)
C24 P1 C18 C19 -101.1(13)
Ir1 P1 C18 C19 129.5(12)
C30 P1 C18 C23 -174.5(14)
C24 P1 C18 C23 78.2(15)
Ir1 P1 C18 C23 -51.1(15)
C6 C1 C2 C3 174.1(11)
Ir1 C1 C2 C3 -4.5(17)
C6 C1 C2 C12 -5.7(17)
Ir1 C1 C2 C12 175.6(8)
C9 C8 C7 C6 -1.5(19)
C11 C6 C7 C8 0.0(17)
C1 C6 C7 C8 173.8(11)
C1 C2 C3 C4 -6.4(19)
C12 C2 C3 C4 173.5(12)
C2 C3 C4 C5 -1(2)
C3 C2 C12 C13 129.0(13)
C1 C2 C12 C13 -51.1(17)
C3 C2 C12 C17 -46.6(16)
C1 C2 C12 C17 133.3(12)
C18 P1 C24 C29 -167.6(9)
C30 P1 C24 C29 84.2(10)
Ir1 P1 C24 C29 -38.2(11)
C18 P1 C24 C25 16.5(12)
C30 P1 C24 C25 -91.7(11)
Ir1 P1 C24 C25 145.9(9)
C25 C24 C29 C28 3.0(19)
P1 C24 C29 C28 -173.1(10)
C31 C32 C33 C34 1.0(19)
C35 C34 C33 C32 -0.4(19)
C7 C8 C9 C10 1(2)
C11 C10 C9 C8 0.7(19)
C35 C30 C31 C32 3.1(18)
P1 C30 C31 C32 179.2(9)
C33 C32 C31 C30 -2.4(18)
C17 C12 C13 C14 0.5(19)
C2 C12 C13 C14 -175.2(12)
C3 C4 C5 Ir1 18.9(19)
C13 C12 C17 C16 0.4(19)
C2 C12 C17 C16 176.3(12)
C29 C24 C25 C26 -3.8(19)
P1 C24 C25 C26 172.3(10)
C26 C27 C28 C29 -2(2)
C24 C29 C28 C27 0(2)
C23 C18 C19 C20 1(3)
P1 C18 C19 C20 -179.7(15)
C24 C25 C26 C27 1(2)
C28 C27 C26 C25 2(2)
C12 C13 C14 C15 0(2)
C13 C14 C15 C16 -1(2)
C12 C17 C16 C15 -2(2)
C14 C15 C16 C17 2(2)
C22 C21 C20 C19 -3(3)
C18 C19 C20 C21 0(3)
C19 C18 C23 C22 1(3)
P1 C18 C23 C22 -178.0(17)
C20 C21 C22 C23 6(3)
C18 C23 C22 C21 -5(4)

_cod_database_fobs_code 2241201
